data_2201806
loop_
_publ_author_name
'Jeunesse, Cath\'erine'
'Matt, Dominique'
'Jones, Peter G.'
'Th\"onnessen, Holger'

_publ_section_title
;
 5,17-Bis(diphenylphosphinoyl)-25,26,27,28-tetrapropoxycalix[4]arene
;
_journal_issue 4
_journal_name_full 'Acta Crystallographica Section E'
_journal_page_first o428
_journal_page_last o429
_journal_paper_doi 10.1107/S160053680300494X
_journal_volume 59
_journal_year 2003
_chemical_formula_iupac 'C64 H66 O6 P2'
_chemical_formula_moiety 'C64 H66 O6 P2'
_chemical_formula_sum 'C64 H66 O6 P2'
_chemical_formula_weight 993.11
_chemical_name_systematic 5,11,17,23-Tetrakis(diphenylphosphinoyl)-25,26,27,28-tetrapropoxycalix[4]arene
_space_group_IT_number 18
_symmetry_cell_setting orthorhombic
_symmetry_space_group_name_Hall 'P 2 2ab'
_symmetry_space_group_name_H-M 'P 21 21 2'
_atom_sites_solution_hydrogens geom
_atom_sites_solution_primary direct
_atom_sites_solution_secondary difmap
_audit_creation_method SHELXL-97
_cell_angle_alpha 90.00
_cell_angle_beta 90.00
_cell_angle_gamma 90.00
_cell_formula_units_Z 2
_cell_length_a 12.1097(15)
_cell_length_b 24.311(3)
_cell_length_c 9.2090(15)
_cell_measurement_reflns_used 65
_cell_measurement_temperature 173(2)
_cell_measurement_theta_max 25
_cell_measurement_theta_min 5
_cell_volume 2711.1(6)
_computing_cell_refinement XSCANS
_computing_data_collection 'XSCANS (Fait, 1991)'
_computing_data_reduction XSCANS
_computing_molecular_graphics 'XP5 (Siemens, 1994)'
_computing_publication_material SHELXL97
_computing_structure_refinement 'SHELXL97 (Sheldrick, 1997)'
_computing_structure_solution 'SHELXS97 (Sheldrick, 1990)'
_diffrn_ambient_temperature 173(2)
_diffrn_measured_fraction_theta_full 0.997
_diffrn_measured_fraction_theta_max 0.997
_diffrn_measurement_device_type 'Siemens R3'
_diffrn_measurement_method \w
_diffrn_radiation_monochromator graphite
_diffrn_radiation_source 'fine-focus sealed tube'
_diffrn_radiation_type MoK\a
_diffrn_radiation_wavelength 0.71073
_diffrn_reflns_av_R_equivalents 0.0222
_diffrn_reflns_av_sigmaI/netI 0.0356
_diffrn_reflns_limit_h_max 8
_diffrn_reflns_limit_h_min -15
_diffrn_reflns_limit_k_max 31
_diffrn_reflns_limit_k_min -31
_diffrn_reflns_limit_l_max 0
_diffrn_reflns_limit_l_min -11
_diffrn_reflns_number 9442
_diffrn_reflns_theta_full 27.49
_diffrn_reflns_theta_max 27.49
_diffrn_reflns_theta_min 3.02
_diffrn_standards_decay_% 0
_diffrn_standards_interval_count 247
_diffrn_standards_number 3
_exptl_absorpt_coefficient_mu 0.132
_exptl_absorpt_correction_type none
_exptl_crystal_colour colourless
_exptl_crystal_density_diffrn 1.217
_exptl_crystal_density_method 'not measured'
_exptl_crystal_description block
_exptl_crystal_F_000 1056
_exptl_crystal_size_max 0.7
_exptl_crystal_size_mid 0.6
_exptl_crystal_size_min 0.5
_refine_diff_density_max 0.256
_refine_diff_density_min -0.208
_refine_ls_abs_structure_details 'Flack (1983), 2713 Friedel pairs'
_refine_ls_abs_structure_Flack -0.01(7)
_refine_ls_extinction_method none
_refine_ls_goodness_of_fit_ref 0.999
_refine_ls_hydrogen_treatment constr
_refine_ls_matrix_type full
_refine_ls_number_parameters 327
_refine_ls_number_reflns 6225
_refine_ls_number_restraints 0
_refine_ls_restrained_S_all 0.999
_refine_ls_R_factor_all 0.0400
_refine_ls_R_factor_gt 0.0340
_refine_ls_shift/su_max <0.001
_refine_ls_shift/su_mean 0.000
_refine_ls_structure_factor_coef Fsqd
_refine_ls_weighting_details 'calc w = 1/[\s^2^(Fo^2^)+(0.0541P)^2^] where P = (Fo^2^+2Fc^2^)/3'
_refine_ls_weighting_scheme calc
_refine_ls_wR_factor_gt 0.0831
_refine_ls_wR_factor_ref 0.0851
_reflns_number_gt 5469
_reflns_number_total 6225
_reflns_threshold_expression I>2\s(I)
_cod_data_source_file bt6246.cif
_cod_data_source_block 2
_cod_database_code 2201806
_cod_database_fobs_code 2201806

loop_
_symmetry_equiv_pos_as_xyz
'x, y, z'
'-x, -y, z'
'-x+1/2, y+1/2, -z'
'x+1/2, -y+1/2, -z'

loop_
_atom_site_label
_atom_site_fract_x
_atom_site_fract_y
_atom_site_fract_z
_atom_site_U_iso_or_equiv
_atom_site_adp_type
_atom_site_calc_flag
_atom_site_refinement_flags
_atom_site_occupancy
_atom_site_disorder_assembly
_atom_site_disorder_group
_atom_site_type_symbol
P 0.39807(3) 0.241170(15) 0.04263(4) 0.02217(9) Uani d . 1 . . P
O1 0.46602(9) 0.43428(4) -0.34478(12) 0.0247(2) Uani d . 1 . . O
O2 0.73665(8) 0.47728(4) -0.38228(11) 0.0223(2) Uani d . 1 . . O
O3 0.27820(9) 0.23354(5) 0.07135(13) 0.0316(3) Uani d . 1 . . O
C11 0.45334(12) 0.38908(6) -0.25670(16) 0.0206(3) Uani d . 1 . . C
C12 0.34718(13) 0.37690(6) -0.20567(17) 0.0215(3) Uani d . 1 . . C
C13 0.33389(12) 0.33143(6) -0.11555(17) 0.0219(3) Uani d . 1 . . C
H13 0.2622 0.3223 -0.0812 0.026 Uiso calc R 1 . . H
C14 0.42380(12) 0.29903(6) -0.07464(16) 0.0218(3) Uani d . 1 . . C
C15 0.52986(13) 0.31416(6) -0.12035(17) 0.0216(3) Uani d . 1 . . C
H15 0.5917 0.2932 -0.0893 0.026 Uiso calc R 1 . . H
C16 0.54621(12) 0.35927(6) -0.21022(16) 0.0205(3) Uani d . 1 . . C
C17 0.66284(12) 0.37859(6) -0.24160(17) 0.0204(3) Uani d . 1 . . C
H17A 0.7162 0.3500 -0.2108 0.025 Uiso calc R 1 . . H
H17B 0.6719 0.3845 -0.3473 0.025 Uiso calc R 1 . . H
C18 0.49722(14) 0.42224(7) -0.49194(17) 0.0299(4) Uani d . 1 . . C
H18A 0.5473 0.3901 -0.4923 0.036 Uiso calc R 1 . . H
H18B 0.5385 0.4540 -0.5319 0.036 Uiso calc R 1 . . H
C19 0.39991(16) 0.41026(8) -0.58889(19) 0.0378(4) Uani d . 1 . . C
H19A 0.3497 0.4424 -0.5909 0.045 Uiso calc R 1 . . H
H19B 0.3583 0.3783 -0.5507 0.045 Uiso calc R 1 . . H
C20 0.44104(19) 0.39780(9) -0.7423(2) 0.0493(5) Uani d . 1 . . C
H20A 0.4683 0.4317 -0.7873 0.059 Uiso calc R 1 . . H
H20B 0.3802 0.3829 -0.8005 0.059 Uiso calc R 1 . . H
H20C 0.5010 0.3708 -0.7376 0.059 Uiso calc R 1 . . H
C31 0.71789(12) 0.47961(6) -0.23317(16) 0.0194(3) Uani d . 1 . . C
C32 0.68638(12) 0.43172(6) -0.16129(17) 0.0209(3) Uani d . 1 . . C
C33 0.67197(14) 0.43371(7) -0.01123(18) 0.0276(3) Uani d . 1 . . C
H33 0.6515 0.4014 0.0399 0.033 Uiso calc R 1 . . H
C34 0.68731(15) 0.48250(7) 0.06394(18) 0.0321(4) Uani d . 1 . . C
H34 0.6798 0.4832 0.1666 0.038 Uiso calc R 1 . . H
C35 0.71347(13) 0.53000(6) -0.01056(18) 0.0274(3) Uani d . 1 . . C
H35 0.7213 0.5635 0.0415 0.033 Uiso calc R 1 . . H
C36 0.72860(12) 0.52981(6) -0.16015(17) 0.0213(3) Uani d . 1 . . C
C37 0.74712(12) 0.58406(6) -0.23887(18) 0.0238(3) Uani d . 1 . . C
H37A 0.8178 0.6006 -0.2071 0.029 Uiso calc R 1 . . H
H37B 0.7513 0.5775 -0.3448 0.029 Uiso calc R 1 . . H
C38 0.85048(14) 0.46708(8) -0.41490(19) 0.0351(4) Uani d . 1 . . C
H38A 0.8772 0.4354 -0.3574 0.042 Uiso calc R 1 . . H
H38B 0.8953 0.4996 -0.3885 0.042 Uiso calc R 1 . . H
C39 0.86309(17) 0.45522(8) -0.5732(2) 0.0426(5) Uani d . 1 . . C
H39A 0.9428 0.4539 -0.5969 0.051 Uiso calc R 1 . . H
H39B 0.8301 0.4859 -0.6291 0.051 Uiso calc R 1 . . H
C40 0.80993(18) 0.40174(9) -0.6214(2) 0.0465(5) Uani d . 1 . . C
H40A 0.8407 0.3712 -0.5651 0.056 Uiso calc R 1 . . H
H40B 0.8248 0.3958 -0.7249 0.056 Uiso calc R 1 . . H
H40C 0.7300 0.4037 -0.6056 0.056 Uiso calc R 1 . . H
C51 0.46214(13) 0.18042(6) -0.03542(18) 0.0247(3) Uani d . 1 . . C
C52 0.43896(16) 0.13109(7) 0.0353(2) 0.0394(4) Uani d . 1 . . C
H52 0.3928 0.1313 0.1187 0.047 Uiso calc R 1 . . H
C53 0.48199(18) 0.08209(7) -0.0140(2) 0.0472(5) Uani d . 1 . . C
H53 0.4646 0.0487 0.0344 0.057 Uiso calc R 1 . . H
C54 0.55027(16) 0.08154(8) -0.1337(2) 0.0426(5) Uani d . 1 . . C
H54 0.5807 0.0478 -0.1673 0.051 Uiso calc R 1 . . H
C55 0.57424(18) 0.12983(9) -0.2043(2) 0.0494(5) Uani d . 1 . . C
H55 0.6216 0.1295 -0.2865 0.059 Uiso calc R 1 . . H
C56 0.52972(18) 0.17911(7) -0.1563(2) 0.0415(5) Uani d . 1 . . C
H56 0.5458 0.2122 -0.2069 0.050 Uiso calc R 1 . . H
C61 0.47378(14) 0.25090(6) 0.21071(16) 0.0254(3) Uani d . 1 . . C
C62 0.41416(15) 0.25503(8) 0.34008(18) 0.0365(4) Uani d . 1 . . C
H62 0.3358 0.2529 0.3383 0.044 Uiso calc R 1 . . H
C63 0.46896(18) 0.26218(9) 0.4715(2) 0.0468(5) Uani d . 1 . . C
H63 0.4279 0.2649 0.5591 0.056 Uiso calc R 1 . . H
C64 0.58217(18) 0.26534(8) 0.4750(2) 0.0447(5) Uani d . 1 . . C
H64 0.6193 0.2702 0.5650 0.054 Uiso calc R 1 . . H
C65 0.64226(16) 0.26148(9) 0.3476(2) 0.0401(4) Uani d . 1 . . C
H65 0.7205 0.2639 0.3503 0.048 Uiso calc R 1 . . H
C66 0.58826(14) 0.25409(7) 0.21505(17) 0.0307(3) Uani d . 1 . . C
H66 0.6298 0.2512 0.1279 0.037 Uiso calc R 1 . . H

loop_
_atom_site_aniso_label
_atom_site_aniso_U_11
_atom_site_aniso_U_22
_atom_site_aniso_U_33
_atom_site_aniso_U_12
_atom_site_aniso_U_13
_atom_site_aniso_U_23
P 0.01952(18) 0.01737(16) 0.0296(2) -0.00170(15) 0.00139(16) 0.00544(15)
O1 0.0279(6) 0.0189(5) 0.0274(6) 0.0014(4) 0.0024(5) 0.0059(4)
O2 0.0212(5) 0.0230(5) 0.0225(5) -0.0003(4) 0.0044(4) 0.0006(4)
O3 0.0215(6) 0.0277(6) 0.0458(7) -0.0035(4) 0.0036(5) 0.0125(5)
C11 0.0223(8) 0.0159(6) 0.0236(7) -0.0017(6) 0.0005(6) 0.0000(6)
C12 0.0201(7) 0.0162(7) 0.0282(8) -0.0001(6) -0.0038(6) -0.0026(6)
C13 0.0169(7) 0.0205(7) 0.0284(8) -0.0027(6) 0.0000(6) -0.0006(6)
C14 0.0227(8) 0.0160(6) 0.0266(8) -0.0028(5) 0.0002(6) 0.0038(6)
C15 0.0204(7) 0.0189(6) 0.0254(7) 0.0007(6) -0.0020(6) 0.0016(6)
C16 0.0194(8) 0.0186(7) 0.0234(7) -0.0007(6) 0.0005(6) -0.0018(6)
C17 0.0179(7) 0.0182(7) 0.0252(7) 0.0009(5) 0.0030(6) 0.0021(6)
C18 0.0322(9) 0.0311(8) 0.0262(8) 0.0023(7) 0.0043(7) 0.0065(7)
C19 0.0382(10) 0.0401(9) 0.0350(9) 0.0094(8) -0.0055(8) 0.0007(8)
C20 0.0655(15) 0.0503(12) 0.0322(10) 0.0163(10) -0.0100(10) -0.0001(9)
C31 0.0134(7) 0.0220(7) 0.0227(7) 0.0025(6) 0.0016(6) -0.0007(6)
C32 0.0157(7) 0.0226(7) 0.0244(7) 0.0019(6) 0.0000(6) -0.0003(6)
C33 0.0309(9) 0.0262(7) 0.0259(8) -0.0003(7) 0.0009(7) 0.0042(6)
C34 0.0373(10) 0.0378(9) 0.0211(8) 0.0028(8) -0.0020(7) -0.0020(7)
C35 0.0266(8) 0.0266(8) 0.0291(8) 0.0015(6) -0.0043(7) -0.0074(7)
C36 0.0144(7) 0.0216(7) 0.0279(8) 0.0003(6) -0.0003(6) -0.0003(6)
C37 0.0187(7) 0.0189(7) 0.0338(8) -0.0010(6) 0.0042(6) -0.0012(6)
C38 0.0238(8) 0.0441(10) 0.0373(10) -0.0039(8) 0.0098(7) -0.0096(8)
C39 0.0397(11) 0.0487(11) 0.0392(11) -0.0060(9) 0.0171(8) -0.0048(9)
C40 0.0462(12) 0.0517(12) 0.0417(11) -0.0070(9) 0.0158(9) -0.0142(10)
C51 0.0226(8) 0.0203(7) 0.0313(8) -0.0004(6) -0.0052(7) 0.0000(6)
C52 0.0432(10) 0.0253(8) 0.0497(11) 0.0030(7) 0.0074(9) 0.0066(8)
C53 0.0571(13) 0.0236(8) 0.0608(13) 0.0074(8) -0.0020(11) 0.0049(9)
C54 0.0395(11) 0.0306(9) 0.0577(12) 0.0096(8) -0.0172(10) -0.0155(9)
C55 0.0504(13) 0.0477(11) 0.0502(12) -0.0007(10) 0.0115(10) -0.0180(10)
C56 0.0519(12) 0.0299(9) 0.0426(11) -0.0067(8) 0.0110(10) -0.0029(8)
C61 0.0289(8) 0.0196(7) 0.0277(7) 0.0006(6) 0.0028(6) 0.0039(6)
C62 0.0331(10) 0.0428(10) 0.0336(9) -0.0035(8) 0.0069(7) 0.0047(8)
C63 0.0541(13) 0.0575(12) 0.0287(9) -0.0009(10) 0.0120(9) -0.0006(9)
C64 0.0567(13) 0.0482(11) 0.0293(9) 0.0027(10) -0.0057(9) -0.0021(8)
C65 0.0357(10) 0.0474(10) 0.0374(9) 0.0026(9) -0.0052(8) -0.0028(9)
C66 0.0291(9) 0.0348(8) 0.0283(8) 0.0040(7) -0.0003(7) -0.0004(7)

loop_
_atom_type_symbol
_atom_type_description
_atom_type_scat_dispersion_real
_atom_type_scat_dispersion_imag
_atom_type_scat_source
C C 0.0033 0.0016 'International Tables Vol C Tables 4.2.6.8 and 6.1.1.4'
H H 0.0000 0.0000 'International Tables Vol C Tables 4.2.6.8 and 6.1.1.4'
O O 0.0106 0.0060 'International Tables Vol C Tables 4.2.6.8 and 6.1.1.4'
P P 0.1023 0.0942 'International Tables Vol C Tables 4.2.6.8 and 6.1.1.4'

loop_
_geom_angle_atom_site_label_1
_geom_angle_atom_site_label_2
_geom_angle_atom_site_label_3
_geom_angle_site_symmetry_1
_geom_angle_site_symmetry_3
_geom_angle
_geom_angle_publ_flag
O3 P C14 . . 111.90(7) y
O3 P C61 . . 110.96(7) y
C14 P C61 . . 108.81(7) y
O3 P C51 . . 112.70(7) y
C14 P C51 . . 108.90(7) y
C61 P C51 . . 103.16(7) y
C11 O1 C18 . . 115.04(11) ?
C31 O2 C38 . . 111.76(12) ?
O1 C11 C12 . . 118.01(13) ?
O1 C11 C16 . . 120.18(13) ?
C12 C11 C16 . . 121.58(13) ?
C13 C12 C11 . . 118.31(13) ?
C13 C12 C37 . 2_665 122.04(14) ?
C11 C12 C37 . 2_665 119.43(13) ?
C12 C13 C14 . . 121.27(14) ?
C12 C13 H13 . . 119.4 ?
C14 C13 H13 . . 119.4 ?
C13 C14 C15 . . 119.07(13) ?
C13 C14 P . . 117.90(11) ?
C15 C14 P . . 122.96(11) ?
C16 C15 C14 . . 121.16(14) ?
C16 C15 H15 . . 119.4 ?
C14 C15 H15 . . 119.4 ?
C15 C16 C11 . . 118.36(14) ?
C15 C16 C17 . . 119.42(13) ?
C11 C16 C17 . . 121.87(13) ?
C32 C17 C16 . . 110.25(12) ?
C32 C17 H17A . . 109.6 ?
C16 C17 H17A . . 109.6 ?
C32 C17 H17B . . 109.6 ?
C16 C17 H17B . . 109.6 ?
H17A C17 H17B . . 108.1 ?
O1 C18 C19 . . 113.11(14) ?
O1 C18 H18A . . 109.0 ?
C19 C18 H18A . . 109.0 ?
O1 C18 H18B . . 109.0 ?
C19 C18 H18B . . 109.0 ?
H18A C18 H18B . . 107.8 ?
C18 C19 C20 . . 109.34(17) ?
C18 C19 H19A . . 109.8 ?
C20 C19 H19A . . 109.8 ?
C18 C19 H19B . . 109.8 ?
C20 C19 H19B . . 109.8 ?
H19A C19 H19B . . 108.3 ?
C19 C20 H20A . . 109.5 ?
C19 C20 H20B . . 109.5 ?
H20A C20 H20B . . 109.5 ?
C19 C20 H20C . . 109.5 ?
H20A C20 H20C . . 109.5 ?
H20B C20 H20C . . 109.5 ?
C32 C31 O2 . . 118.64(13) ?
C32 C31 C36 . . 121.74(13) ?
O2 C31 C36 . . 119.60(13) ?
C31 C32 C33 . . 118.46(14) ?
C31 C32 C17 . . 122.15(13) ?
C33 C32 C17 . . 119.34(14) ?
C34 C33 C32 . . 120.55(15) ?
C34 C33 H33 . . 119.7 ?
C32 C33 H33 . . 119.7 ?
C35 C34 C33 . . 119.91(15) ?
C35 C34 H34 . . 120.0 ?
C33 C34 H34 . . 120.0 ?
C34 C35 C36 . . 121.34(14) ?
C34 C35 H35 . . 119.3 ?
C36 C35 H35 . . 119.3 ?
C35 C36 C31 . . 117.84(14) ?
C35 C36 C37 . . 119.25(14) ?
C31 C36 C37 . . 122.73(13) ?
C12 C37 C36 2_665 . 109.61(12) ?
C12 C37 H37A 2_665 . 109.7 ?
C36 C37 H37A . . 109.7 ?
C12 C37 H37B 2_665 . 109.7 ?
C36 C37 H37B . . 109.7 ?
H37A C37 H37B . . 108.2 ?
O2 C38 C39 . . 109.66(15) ?
O2 C38 H38A . . 109.7 ?
C39 C38 H38A . . 109.7 ?
O2 C38 H38B . . 109.7 ?
C39 C38 H38B . . 109.7 ?
H38A C38 H38B . . 108.2 ?
C38 C39 C40 . . 114.07(17) ?
C38 C39 H39A . . 108.7 ?
C40 C39 H39A . . 108.7 ?
C38 C39 H39B . . 108.7 ?
C40 C39 H39B . . 108.7 ?
H39A C39 H39B . . 107.6 ?
C39 C40 H40A . . 109.5 ?
C39 C40 H40B . . 109.5 ?
H40A C40 H40B . . 109.5 ?
C39 C40 H40C . . 109.5 ?
H40A C40 H40C . . 109.5 ?
H40B C40 H40C . . 109.5 ?
C56 C51 C52 . . 118.42(15) ?
C56 C51 P . . 126.18(12) ?
C52 C51 P . . 115.40(13) ?
C53 C52 C51 . . 120.94(18) ?
C53 C52 H52 . . 119.5 ?
C51 C52 H52 . . 119.5 ?
C54 C53 C52 . . 119.95(17) ?
C54 C53 H53 . . 120.0 ?
C52 C53 H53 . . 120.0 ?
C55 C54 C53 . . 119.82(17) ?
C55 C54 H54 . . 120.1 ?
C53 C54 H54 . . 120.1 ?
C54 C55 C56 . . 120.40(19) ?
C54 C55 H55 . . 119.8 ?
C56 C55 H55 . . 119.8 ?
C51 C56 C55 . . 120.46(18) ?
C51 C56 H56 . . 119.8 ?
C55 C56 H56 . . 119.8 ?
C66 C61 C62 . . 119.16(15) ?
C66 C61 P . . 122.42(12) ?
C62 C61 P . . 118.41(13) ?
C63 C62 C61 . . 120.30(17) ?
C63 C62 H62 . . 119.9 ?
C61 C62 H62 . . 119.9 ?
C64 C63 C62 . . 120.25(17) ?
C64 C63 H63 . . 119.9 ?
C62 C63 H63 . . 119.9 ?
C63 C64 C65 . . 120.05(18) ?
C63 C64 H64 . . 120.0 ?
C65 C64 H64 . . 120.0 ?
C64 C65 C66 . . 120.24(17) ?
C64 C65 H65 . . 119.9 ?
C66 C65 H65 . . 119.9 ?
C61 C66 C65 . . 119.99(15) ?
C61 C66 H66 . . 120.0 ?
C65 C66 H66 . . 120.0 ?

loop_
_geom_bond_atom_site_label_1
_geom_bond_atom_site_label_2
_geom_bond_site_symmetry_2
_geom_bond_distance
_geom_bond_publ_flag
P O3 . 1.4871(11) y
P C14 . 1.8006(15) y
P C61 . 1.8144(16) y
P C51 . 1.8164(16) y
O1 C11 . 1.3744(17) ?
O1 C18 . 1.4369(19) ?
O2 C31 . 1.3930(18) ?
O2 C38 . 1.4323(19) ?
C11 C12 . 1.400(2) ?
C11 C16 . 1.405(2) ?
C12 C13 . 1.392(2) ?
C12 C37 2_665 1.516(2) ?
C13 C14 . 1.396(2) ?
C13 H13 . 0.9500 ?
C14 C15 . 1.401(2) ?
C15 C16 . 1.388(2) ?
C15 H15 . 0.9500 ?
C16 C17 . 1.516(2) ?
C17 C32 . 1.515(2) ?
C17 H17A . 0.9900 ?
C17 H17B . 0.9900 ?
C18 C19 . 1.507(2) ?
C18 H18A . 0.9900 ?
C18 H18B . 0.9900 ?
C19 C20 . 1.529(3) ?
C19 H19A . 0.9900 ?
C19 H19B . 0.9900 ?
C20 H20A . 0.9800 ?
C20 H20B . 0.9800 ?
C20 H20C . 0.9800 ?
C31 C32 . 1.393(2) ?
C31 C36 . 1.399(2) ?
C32 C33 . 1.394(2) ?
C33 C34 . 1.386(2) ?
C33 H33 . 0.9500 ?
C34 C35 . 1.380(2) ?
C34 H34 . 0.9500 ?
C35 C36 . 1.390(2) ?
C35 H35 . 0.9500 ?
C36 C37 . 1.522(2) ?
C37 H37A . 0.9900 ?
C37 H37B . 0.9900 ?
C38 C39 . 1.494(2) ?
C38 H38A . 0.9900 ?
C38 H38B . 0.9900 ?
C39 C40 . 1.518(3) ?
C39 H39A . 0.9900 ?
C39 H39B . 0.9900 ?
C40 H40A . 0.9800 ?
C40 H40B . 0.9800 ?
C40 H40C . 0.9800 ?
C51 C56 . 1.382(3) ?
C51 C52 . 1.393(2) ?
C52 C53 . 1.377(3) ?
C52 H52 . 0.9500 ?
C53 C54 . 1.378(3) ?
C53 H53 . 0.9500 ?
C54 C55 . 1.373(3) ?
C54 H54 . 0.9500 ?
C55 C56 . 1.386(3) ?
C55 H55 . 0.9500 ?
C56 H56 . 0.9500 ?
C61 C66 . 1.389(2) ?
C61 C62 . 1.397(2) ?
C62 C63 . 1.391(3) ?
C62 H62 . 0.9500 ?
C63 C64 . 1.373(3) ?
C63 H63 . 0.9500 ?
C64 C65 . 1.384(3) ?
C64 H64 . 0.9500 ?
C65 C66 . 1.396(2) ?
C65 H65 . 0.9500 ?
C66 H66 . 0.9500 ?

loop_
_geom_hbond_atom_site_label_D
_geom_hbond_atom_site_label_H
_geom_hbond_atom_site_label_A
_geom_hbond_site_symmetry_A
_geom_hbond_distance_DH
_geom_hbond_distance_HA
_geom_hbond_distance_DA
_geom_hbond_angle_DHA
C15 H15 O3 4 0.95 2.36 3.2546(19) 158
C17 H17A O3 4 0.99 2.52 3.4410(18) 155
C66 H66 O3 4 0.95 2.59 3.512(2) 163

loop_
_geom_torsion_atom_site_label_1
_geom_torsion_atom_site_label_2
_geom_torsion_atom_site_label_3
_geom_torsion_atom_site_label_4
_geom_torsion_site_symmetry_1
_geom_torsion_site_symmetry_4
_geom_torsion
C18 O1 C11 C12 . . -113.28(15)
C18 O1 C11 C16 . . 72.08(18)
O1 C11 C12 C13 . . -179.53(13)
C16 C11 C12 C13 . . -5.0(2)
O1 C11 C12 C37 . 2_665 -4.8(2)
C16 C11 C12 C37 . 2_665 169.77(14)
C11 C12 C13 C14 . . 1.0(2)
C37 C12 C13 C14 2_665 . -173.61(14)
C12 C13 C14 C15 . . 2.8(2)
C12 C13 C14 P . . 179.86(11)
O3 P C14 C13 . . 4.41(15)
C61 P C14 C13 . . -118.57(12)
C51 P C14 C13 . . 129.66(12)
O3 P C14 C15 . . -178.66(12)
C61 P C14 C15 . . 58.37(15)
C51 P C14 C15 . . -53.40(15)
C13 C14 C15 C16 . . -2.7(2)
P C14 C15 C16 . . -179.65(12)
C14 C15 C16 C11 . . -1.1(2)
C14 C15 C16 C17 . . 172.26(14)
O1 C11 C16 C15 . . 179.46(13)
C12 C11 C16 C15 . . 5.0(2)
O1 C11 C16 C17 . . 6.3(2)
C12 C11 C16 C17 . . -168.14(14)
C15 C16 C17 C32 . . -107.02(15)
C11 C16 C17 C32 . . 66.07(18)
C11 O1 C18 C19 . . 85.98(16)
O1 C18 C19 C20 . . -179.80(14)
C38 O2 C31 C32 . . -92.89(16)
C38 O2 C31 C36 . . 88.53(17)
O2 C31 C32 C33 . . 177.48(14)
C36 C31 C32 C33 . . -4.0(2)
O2 C31 C32 C17 . . -5.1(2)
C36 C31 C32 C17 . . 173.42(13)
C16 C17 C32 C31 . . -121.97(15)
C16 C17 C32 C33 . . 55.40(19)
C31 C32 C33 C34 . . 0.9(2)
C17 C32 C33 C34 . . -176.61(14)
C32 C33 C34 C35 . . 2.2(3)
C33 C34 C35 C36 . . -2.2(3)
C34 C35 C36 C31 . . -0.8(2)
C34 C35 C36 C37 . . 174.54(15)
C32 C31 C36 C35 . . 4.0(2)
O2 C31 C36 C35 . . -177.51(14)
C32 C31 C36 C37 . . -171.23(14)
O2 C31 C36 C37 . . 7.3(2)
C35 C36 C37 C12 . 2_665 -55.51(19)
C31 C36 C37 C12 . 2_665 119.62(16)
C31 O2 C38 C39 . . 170.17(14)
O2 C38 C39 C40 . . -67.0(2)
O3 P C51 C56 . . 131.21(16)
C14 P C51 C56 . . 6.42(18)
C61 P C51 C56 . . -109.05(16)
O3 P C51 C52 . . -48.46(15)
C14 P C51 C52 . . -173.25(13)
C61 P C51 C52 . . 71.28(14)
C56 C51 C52 C53 . . -0.2(3)
P C51 C52 C53 . . 179.53(16)
C51 C52 C53 C54 . . 0.9(3)
C52 C53 C54 C55 . . -0.7(3)
C53 C54 C55 C56 . . -0.3(3)
C52 C51 C56 C55 . . -0.8(3)
P C51 C56 C55 . . 179.50(16)
C54 C55 C56 C51 . . 1.1(3)
O3 P C61 C66 . . 174.20(13)
C14 P C61 C66 . . -62.26(15)
C51 P C61 C66 . . 53.28(14)
O3 P C61 C62 . . -5.49(15)
C14 P C61 C62 . . 118.05(13)
C51 P C61 C62 . . -126.41(13)
C66 C61 C62 C63 . . -0.1(3)
P C61 C62 C63 . . 179.63(15)
C61 C62 C63 C64 . . 0.1(3)
C62 C63 C64 C65 . . 0.1(3)
C63 C64 C65 C66 . . -0.3(3)
C62 C61 C66 C65 . . -0.2(3)
P C61 C66 C65 . . -179.85(14)
C64 C65 C66 C61 . . 0.4(3)
